data_1527253
loop_
_publ_author_name
'Collin, G.'
'Boilot, J.P.'
'Kahn, A.'
'Thery, J.'
'Comes, R.'

_publ_section_title
;
 Structural investigation of K+ and Tl+ beta-aluminas
;
_journal_name_full 'Journal of Solid State Chemistry'
_journal_page_first 283
_journal_page_last 292
_journal_volume 21
_journal_year 1977
_chemical_formula_sum 'Al22 O34 Tl2.47'
_chemical_name_systematic 'Tl2.47 O (Al2 O3)11'
_space_group_IT_number 194
_symmetry_space_group_name_Hall '-P 6c 2c'
_symmetry_space_group_name_H-M 'P 63/m m c'
_cell_angle_alpha 90
_cell_angle_beta 90
_cell_angle_gamma 120
_cell_formula_units_Z 1
_cell_length_a 5.596
_cell_length_b 5.596
_cell_length_c 22.91199
_cell_volume 621.368
_citation_journal_id_ASTM JSSCBI
_cod_data_source_file Collin_JSSCBI_1977_809.cif
_cod_data_source_block Al22O34Tl2.47
_cod_database_code 1527253

loop_
_symmetry_equiv_pos_as_xyz
x,y,z
x-y,x,z+1/2
-y,x-y,z
-x,-y,z+1/2
-x+y,-x,z
y,-x+y,z+1/2
-y,-x,-z+1/2
x-y,-y,-z
x,x-y,-z+1/2
y,x,-z
-x+y,y,-z+1/2
-x,-x+y,-z
-x,-y,-z
-x+y,-x,-z-1/2
y,-x+y,-z
x,y,-z-1/2
x-y,x,-z
-y,x-y,-z-1/2
y,x,z-1/2
-x+y,y,z
-x,-x+y,z-1/2
-y,-x,z
x-y,-y,z-1/2
x,x-y,z

loop_
_atom_site_label
_atom_site_type_symbol
_atom_site_fract_x
_atom_site_fract_y
_atom_site_fract_z
_atom_site_occupancy
_atom_site_U_iso_or_equiv
Tl2 Tl+1 0.9099 0.8198 0.25 0.085 0.0
O2 O-2 0.5021 0.0042 0.1437 1 0.0
Al1 Al+3 0.8324 0.6648 0.1042 1 0.0
Al2 Al+3 0.3333 0.6667 0.0246 1 0.0
Al4 Al+3 0 0 0 1 0.0
O5 O-2 0.3333 0.6667 0.25 1 0.0
O4 O-2 0 0 0.1397 1 0.0
Tl1 Tl+1 0.6807 0.3614 0.25 0.2917 0.0
O3 O-2 0.6667 0.3333 0.0548 1 0.0
Tl3 Tl+1 0 0 0.25 0.105 0.0
Al3 Al+3 0.3333 0.6667 0.1748 1 0.0
O1 O-2 0.1577 0.3154 0.0488 1 0.0
